data_4065379
loop_
_publ_author_name
'Bichler, Bernhard'
'Veiros, Luis F.'
'\"Oztopcu, \"Ozg\"ur'
'Puchberger, Michael'
'Mereiter, Kurt'
'Matsubara, Kouki'
'Kirchner, Karl A.'

_publ_section_title
;
 Synthesis, Structure, Ligand Dynamics, and Catalytic Activity of Cationic
 [Pd(\h3-allyl)(\k2(E,N)-EN-chelate)]+(E = P, O, S, Se) Complexes
;
_journal_issue 21
_journal_name_full Organometallics
_journal_page_first 5928
_journal_paper_doi 10.1021/om200766y
_journal_volume 30
_journal_year 2011
_chemical_formula_moiety 'C17 H15 N2 O P'
_chemical_formula_sum 'C17 H15 N2 O P'
_chemical_formula_weight 294.28
_chemical_name_common '2a-1464 (ON-Ph) (2a)'
_chemical_name_systematic
; 
(2-Pyridylamino)diphenylphosphinoxide
;
_space_group_IT_number 14
_symmetry_cell_setting monoclinic
_symmetry_space_group_name_Hall '-P 2ybc'
_symmetry_space_group_name_H-M 'P 1 21/c 1'
_atom_sites_solution_hydrogens geom
_atom_sites_solution_primary direct
_atom_sites_solution_secondary difmap
_audit_creation_method SHELXL-97
_cell_angle_alpha 90.00
_cell_angle_beta 91.215(2)
_cell_angle_gamma 90.00
_cell_formula_units_Z 8
_cell_length_a 11.9613(4)
_cell_length_b 12.9113(5)
_cell_length_c 18.9275(7)
_cell_measurement_reflns_used 8483
_cell_measurement_temperature 100(2)
_cell_measurement_theta_max 30.02
_cell_measurement_theta_min 2.32
_cell_volume 2922.43(18)
_computing_cell_refinement 'Bruker SAINT'
_computing_data_collection 'Bruker APEX2'
_computing_data_reduction 'Bruker SAINT, SADABS, XPREP'
_computing_molecular_graphics 'Bruker SHELXTL'
_computing_publication_material 'Bruker SHELXTL'
_computing_structure_refinement 'SHELXL-97 (Sheldrick, 2008)'
_computing_structure_solution 'SHELXS-97 (Sheldrick, 2008)'
_diffrn_ambient_temperature 100(2)
_diffrn_measured_fraction_theta_full 0.996
_diffrn_measured_fraction_theta_max 0.996
_diffrn_measurement_device_type 'Bruker kappa APEX-II CCD'
_diffrn_measurement_method '\f and \w scans'
_diffrn_radiation_monochromator graphite
_diffrn_radiation_source 'fine-focus sealed tube'
_diffrn_radiation_type MoK\a
_diffrn_radiation_wavelength 0.71073
_diffrn_reflns_av_R_equivalents 0.0251
_diffrn_reflns_av_sigmaI/netI 0.0227
_diffrn_reflns_limit_h_max 16
_diffrn_reflns_limit_h_min -16
_diffrn_reflns_limit_k_max 18
_diffrn_reflns_limit_k_min -17
_diffrn_reflns_limit_l_max 26
_diffrn_reflns_limit_l_min -24
_diffrn_reflns_number 32391
_diffrn_reflns_theta_full 30.00
_diffrn_reflns_theta_max 30.00
_diffrn_reflns_theta_min 1.91
_exptl_absorpt_coefficient_mu 0.188
_exptl_absorpt_correction_T_max 0.94
_exptl_absorpt_correction_T_min 0.73
_exptl_absorpt_correction_type multi-scan
_exptl_absorpt_process_details 'program SADABS'
_exptl_crystal_colour colourless
_exptl_crystal_density_diffrn 1.338
_exptl_crystal_density_method 'not measured'
_exptl_crystal_description prism
_exptl_crystal_F_000 1232
_exptl_crystal_size_max 0.40
_exptl_crystal_size_mid 0.35
_exptl_crystal_size_min 0.22
_refine_diff_density_max 0.598
_refine_diff_density_min -0.196
_refine_diff_density_rms 0.064
_refine_ls_extinction_method none
_refine_ls_goodness_of_fit_ref 1.048
_refine_ls_hydrogen_treatment mixed
_refine_ls_matrix_type full
_refine_ls_number_parameters 385
_refine_ls_number_reflns 8490
_refine_ls_number_restraints 0
_refine_ls_restrained_S_all 1.048
_refine_ls_R_factor_all 0.0432
_refine_ls_R_factor_gt 0.0372
_refine_ls_shift/su_max 0.001
_refine_ls_shift/su_mean 0.000
_refine_ls_structure_factor_coef Fsqd
_refine_ls_weighting_details 'calc w=1/[\s^2^(Fo^2^)+(0.0559P)^2^+1.1709P] where P=(Fo^2^+2Fc^2^)/3'
_refine_ls_weighting_scheme calc
_refine_ls_wR_factor_gt 0.0958
_refine_ls_wR_factor_ref 0.1013
_reflns_number_gt 7428
_reflns_number_total 8490
_reflns_threshold_expression >2sigma(I)
_cod_data_source_file om200766y_si_001.cif
_cod_data_source_block 2a-1464
_cod_depositor_comments
;
The following automatic conversions were performed:

'_symmetry_cell_setting' value 'Monoclinic' changed to 'monoclinic'
according to /home/saulius/struct/CIF-dictionaries/cif_core.dic
dictionary named 'cif_core.dic' version 2.4.1 from 2010-06-29.

Automatic conversion script
Id: cif_fix_values 1715 2011-07-08 13:25:40Z adriana 
;
_cod_original_sg_symbol_H-M P2(1)/c
_cod_database_code 4065379

loop_
_symmetry_equiv_pos_as_xyz
'x, y, z'
'-x, y+1/2, -z+1/2'
'-x, -y, -z'
'x, -y-1/2, z-1/2'

loop_
_atom_site_label
_atom_site_type_symbol
_atom_site_fract_x
_atom_site_fract_y
_atom_site_fract_z
_atom_site_U_iso_or_equiv
_atom_site_adp_type
_atom_site_occupancy
_atom_site_symmetry_multiplicity
_atom_site_calc_flag
_atom_site_refinement_flags
P1 P 0.80921(2) 0.16247(2) 0.236373(15) 0.01349(7) Uani 1 1 d .
O1 O 0.92015(7) 0.19840(7) 0.21178(5) 0.02044(17) Uani 1 1 d .
N1 N 0.71253(8) 0.22367(7) 0.09610(5) 0.01591(18) Uani 1 1 d .
N2 N 0.73330(8) 0.09162(7) 0.17947(5) 0.01470(17) Uani 1 1 d .
H2N H 0.7283(13) 0.0286(13) 0.1870(8) 0.018 Uiso 1 1 d .
C1 C 0.69945(9) 0.12331(8) 0.11206(6) 0.01375(19) Uani 1 1 d .
C2 C 0.65393(9) 0.05066(9) 0.06428(6) 0.0168(2) Uani 1 1 d .
H2 H 0.6450 -0.0198 0.0776 0.020 Uiso 1 1 calc R
C3 C 0.62245(10) 0.08424(9) -0.00258(6) 0.0184(2) Uani 1 1 d .
H3 H 0.5917 0.0369 -0.0361 0.022 Uiso 1 1 calc R
C4 C 0.63613(10) 0.18822(9) -0.02041(6) 0.0177(2) Uani 1 1 d .
H4 H 0.6155 0.2131 -0.0661 0.021 Uiso 1 1 calc R
C5 C 0.68073(10) 0.25395(9) 0.03068(6) 0.0173(2) Uani 1 1 d .
H5 H 0.6894 0.3249 0.0188 0.021 Uiso 1 1 calc R
C6 C 0.82391(10) 0.07336(9) 0.30924(6) 0.0181(2) Uani 1 1 d .
C7 C 0.92320(11) 0.01713(10) 0.31629(8) 0.0253(3) Uani 1 1 d .
H7 H 0.9800 0.0250 0.2824 0.030 Uiso 1 1 calc R
C8 C 0.93905(14) -0.05052(11) 0.37304(9) 0.0350(3) Uani 1 1 d .
H8 H 1.0064 -0.0891 0.3777 0.042 Uiso 1 1 calc R
C9 C 0.85640(16) -0.06131(11) 0.42260(8) 0.0364(4) Uani 1 1 d .
H9 H 0.8680 -0.1062 0.4618 0.044 Uiso 1 1 calc R
C10 C 0.75684(16) -0.00716(11) 0.41540(8) 0.0364(4) Uani 1 1 d .
H10 H 0.7000 -0.0160 0.4492 0.044 Uiso 1 1 calc R
C11 C 0.74014(13) 0.06024(11) 0.35866(7) 0.0281(3) Uani 1 1 d .
H11 H 0.6718 0.0972 0.3536 0.034 Uiso 1 1 calc R
C12 C 0.72203(9) 0.26751(8) 0.26402(6) 0.01345(19) Uani 1 1 d .
C13 C 0.60542(9) 0.26478(9) 0.25625(6) 0.0161(2) Uani 1 1 d .
H13 H 0.5699 0.2050 0.2370 0.019 Uiso 1 1 calc R
C14 C 0.54111(10) 0.34923(9) 0.27662(6) 0.0192(2) Uani 1 1 d .
H14 H 0.4621 0.3480 0.2702 0.023 Uiso 1 1 calc R
C15 C 0.59363(11) 0.43551(9) 0.30655(6) 0.0206(2) Uani 1 1 d .
H15 H 0.5502 0.4934 0.3204 0.025 Uiso 1 1 calc R
C16 C 0.70908(11) 0.43766(9) 0.31630(6) 0.0199(2) Uani 1 1 d .
H16 H 0.7440 0.4961 0.3378 0.024 Uiso 1 1 calc R
C17 C 0.77371(10) 0.35433(9) 0.29460(6) 0.0168(2) Uani 1 1 d .
H17 H 0.8527 0.3564 0.3005 0.020 Uiso 1 1 calc R
P2 P 0.20938(2) 0.28054(2) 0.315344(14) 0.01174(7) Uani 1 1 d .
O2 O 0.27872(7) 0.37627(6) 0.31300(4) 0.01557(15) Uani 1 1 d .
N3 N 0.31742(8) 0.22933(8) 0.18421(5) 0.01661(18) Uani 1 1 d .
N4 N 0.14746(8) 0.24188(7) 0.24062(5) 0.01392(17) Uani 1 1 d .
H4N H 0.0797(14) 0.2357(12) 0.2388(8) 0.017 Uiso 1 1 d .
C18 C 0.20630(9) 0.21930(8) 0.17956(6) 0.01354(19) Uani 1 1 d .
C19 C 0.14817(9) 0.18846(8) 0.11779(6) 0.0155(2) Uani 1 1 d .
H19 H 0.0691 0.1811 0.1169 0.019 Uiso 1 1 calc R
C20 C 0.21003(10) 0.16911(9) 0.05819(6) 0.0177(2) Uani 1 1 d .
H20 H 0.1738 0.1478 0.0154 0.021 Uiso 1 1 calc R
C21 C 0.32601(10) 0.18113(9) 0.06146(6) 0.0192(2) Uani 1 1 d .
H21 H 0.3701 0.1691 0.0211 0.023 Uiso 1 1 calc R
C22 C 0.37499(10) 0.21108(9) 0.12511(6) 0.0191(2) Uani 1 1 d .
H22 H 0.4539 0.2193 0.1273 0.023 Uiso 1 1 calc R
C23 C 0.09267(9) 0.30002(8) 0.37261(6) 0.01353(19) Uani 1 1 d .
C24 C 0.05639(9) 0.40230(9) 0.38205(6) 0.0158(2) Uani 1 1 d .
H24 H 0.0895 0.4569 0.3562 0.019 Uiso 1 1 calc R
C25 C -0.02801(9) 0.42377(9) 0.42921(6) 0.0180(2) Uani 1 1 d .
H25 H -0.0527 0.4931 0.4353 0.022 Uiso 1 1 calc R
C26 C -0.07640(10) 0.34429(10) 0.46753(6) 0.0196(2) Uani 1 1 d .
H26 H -0.1329 0.3596 0.5005 0.024 Uiso 1 1 calc R
C27 C -0.04225(10) 0.24240(10) 0.45766(7) 0.0205(2) Uani 1 1 d .
H27 H -0.0765 0.1880 0.4831 0.025 Uiso 1 1 calc R
C28 C 0.04226(10) 0.22012(9) 0.41042(6) 0.0170(2) Uani 1 1 d .
H28 H 0.0657 0.1505 0.4039 0.020 Uiso 1 1 calc R
C29 C 0.28832(9) 0.17199(8) 0.34929(6) 0.01345(19) Uani 1 1 d .
C30 C 0.25362(10) 0.06992(9) 0.33672(6) 0.0168(2) Uani 1 1 d .
H30 H 0.1879 0.0571 0.3091 0.020 Uiso 1 1 calc R
C31 C 0.31492(11) -0.01289(9) 0.36453(6) 0.0194(2) Uani 1 1 d .
H31 H 0.2910 -0.0820 0.3560 0.023 Uiso 1 1 calc R
C32 C 0.41132(10) 0.00610(9) 0.40491(7) 0.0203(2) Uani 1 1 d .
H32 H 0.4538 -0.0502 0.4235 0.024 Uiso 1 1 calc R
C33 C 0.44574(10) 0.10742(9) 0.41822(6) 0.0199(2) Uani 1 1 d .
H33 H 0.5111 0.1200 0.4463 0.024 Uiso 1 1 calc R
C34 C 0.38450(9) 0.19037(9) 0.39049(6) 0.0163(2) Uani 1 1 d .
H34 H 0.4082 0.2594 0.3996 0.020 Uiso 1 1 calc R

loop_
_atom_site_aniso_label
_atom_site_aniso_U_11
_atom_site_aniso_U_22
_atom_site_aniso_U_33
_atom_site_aniso_U_23
_atom_site_aniso_U_13
_atom_site_aniso_U_12
P1 0.01202(13) 0.01310(13) 0.01529(13) -0.00123(9) -0.00144(9) 0.00021(9)
O1 0.0124(4) 0.0251(4) 0.0238(4) -0.0017(3) 0.0006(3) -0.0013(3)
N1 0.0174(4) 0.0123(4) 0.0180(4) -0.0006(3) 0.0001(3) 0.0017(3)
N2 0.0185(4) 0.0105(4) 0.0150(4) -0.0008(3) -0.0025(3) 0.0001(3)
C1 0.0126(4) 0.0134(5) 0.0152(5) -0.0005(4) 0.0001(4) 0.0013(3)
C2 0.0185(5) 0.0138(5) 0.0179(5) -0.0007(4) -0.0012(4) -0.0021(4)
C3 0.0183(5) 0.0197(5) 0.0170(5) -0.0021(4) -0.0026(4) -0.0016(4)
C4 0.0168(5) 0.0198(5) 0.0164(5) 0.0009(4) -0.0017(4) 0.0030(4)
C5 0.0191(5) 0.0141(5) 0.0188(5) 0.0009(4) 0.0002(4) 0.0032(4)
C6 0.0228(5) 0.0142(5) 0.0172(5) -0.0017(4) -0.0062(4) 0.0017(4)
C7 0.0233(6) 0.0188(5) 0.0333(7) 0.0010(5) -0.0103(5) 0.0016(4)
C8 0.0406(8) 0.0202(6) 0.0432(8) 0.0042(6) -0.0223(7) 0.0020(5)
C9 0.0659(11) 0.0172(6) 0.0252(7) 0.0036(5) -0.0181(7) -0.0018(6)
C10 0.0650(11) 0.0233(6) 0.0212(6) 0.0038(5) 0.0062(7) 0.0036(7)
C11 0.0392(7) 0.0224(6) 0.0231(6) 0.0043(5) 0.0049(5) 0.0071(5)
C12 0.0145(5) 0.0121(4) 0.0137(5) -0.0001(3) -0.0001(4) -0.0002(3)
C13 0.0147(5) 0.0155(5) 0.0181(5) -0.0011(4) -0.0001(4) -0.0018(4)
C14 0.0165(5) 0.0205(5) 0.0207(5) 0.0007(4) 0.0026(4) 0.0028(4)
C15 0.0260(6) 0.0160(5) 0.0199(5) -0.0006(4) 0.0045(4) 0.0051(4)
C16 0.0279(6) 0.0140(5) 0.0179(5) -0.0027(4) 0.0000(4) -0.0023(4)
C17 0.0178(5) 0.0153(5) 0.0174(5) -0.0013(4) -0.0016(4) -0.0023(4)
P2 0.01138(12) 0.01017(12) 0.01365(13) -0.00117(9) -0.00036(9) 0.00008(8)
O2 0.0145(4) 0.0113(3) 0.0208(4) -0.0013(3) -0.0002(3) -0.0014(3)
N3 0.0145(4) 0.0180(4) 0.0174(4) -0.0009(3) 0.0001(3) -0.0003(3)
N4 0.0113(4) 0.0168(4) 0.0137(4) -0.0018(3) -0.0011(3) 0.0001(3)
C18 0.0148(5) 0.0114(4) 0.0144(5) 0.0006(3) -0.0003(4) 0.0006(3)
C19 0.0156(5) 0.0143(5) 0.0164(5) 0.0001(4) -0.0018(4) 0.0000(4)
C20 0.0224(5) 0.0166(5) 0.0141(5) -0.0005(4) -0.0014(4) 0.0005(4)
C21 0.0221(5) 0.0199(5) 0.0156(5) -0.0003(4) 0.0042(4) 0.0014(4)
C22 0.0158(5) 0.0210(5) 0.0207(5) 0.0003(4) 0.0023(4) 0.0008(4)
C23 0.0127(4) 0.0146(5) 0.0132(5) -0.0019(4) -0.0012(4) 0.0002(4)
C24 0.0160(5) 0.0145(5) 0.0168(5) -0.0008(4) -0.0014(4) 0.0009(4)
C25 0.0163(5) 0.0180(5) 0.0196(5) -0.0044(4) -0.0013(4) 0.0030(4)
C26 0.0141(5) 0.0259(6) 0.0189(5) -0.0039(4) 0.0025(4) 0.0003(4)
C27 0.0184(5) 0.0210(5) 0.0224(6) 0.0006(4) 0.0037(4) -0.0037(4)
C28 0.0166(5) 0.0146(5) 0.0198(5) -0.0008(4) 0.0011(4) -0.0014(4)
C29 0.0139(5) 0.0122(4) 0.0143(5) -0.0005(3) 0.0007(4) 0.0015(3)
C30 0.0179(5) 0.0138(5) 0.0186(5) -0.0019(4) -0.0027(4) 0.0004(4)
C31 0.0251(6) 0.0128(5) 0.0202(5) -0.0006(4) -0.0011(4) 0.0015(4)
C32 0.0224(6) 0.0170(5) 0.0213(5) 0.0045(4) -0.0009(4) 0.0042(4)
C33 0.0167(5) 0.0215(5) 0.0212(5) 0.0039(4) -0.0044(4) -0.0002(4)
C34 0.0163(5) 0.0155(5) 0.0172(5) 0.0003(4) -0.0010(4) -0.0011(4)

loop_
_atom_type_symbol
_atom_type_description
_atom_type_scat_dispersion_real
_atom_type_scat_dispersion_imag
_atom_type_scat_source
C C 0.0033 0.0016 'International Tables Vol C Tables 4.2.6.8 and 6.1.1.4'
H H 0.0000 0.0000 'International Tables Vol C Tables 4.2.6.8 and 6.1.1.4'
N N 0.0061 0.0033 'International Tables Vol C Tables 4.2.6.8 and 6.1.1.4'
O O 0.0106 0.0060 'International Tables Vol C Tables 4.2.6.8 and 6.1.1.4'
P P 0.1023 0.0942 'International Tables Vol C Tables 4.2.6.8 and 6.1.1.4'

loop_
_geom_angle_atom_site_label_1
_geom_angle_atom_site_label_2
_geom_angle_atom_site_label_3
_geom_angle
O1 P1 N2 116.46(5)
O1 P1 C12 112.49(5)
N2 P1 C12 106.92(5)
O1 P1 C6 111.41(5)
N2 P1 C6 100.78(5)
C12 P1 C6 107.88(5)
C1 N1 C5 117.13(10)
C1 N2 P1 125.09(8)
C1 N2 H2N 115.2(11)
P1 N2 H2N 117.9(11)
N1 C1 N2 117.23(10)
N1 C1 C2 123.09(10)
N2 C1 C2 119.68(10)
C3 C2 C1 118.31(10)
C3 C2 H2 120.8
C1 C2 H2 120.8
C2 C3 C4 119.49(11)
C2 C3 H3 120.3
C4 C3 H3 120.3
C5 C4 C3 117.79(11)
C5 C4 H4 121.1
C3 C4 H4 121.1
N1 C5 C4 124.17(11)
N1 C5 H5 117.9
C4 C5 H5 117.9
C11 C6 C7 119.63(12)
C11 C6 P1 122.06(9)
C7 C6 P1 118.31(10)
C8 C7 C6 120.06(14)
C8 C7 H7 120.0
C6 C7 H7 120.0
C9 C8 C7 119.84(14)
C9 C8 H8 120.1
C7 C8 H8 120.1
C8 C9 C10 120.50(13)
C8 C9 H9 119.7
C10 C9 H9 119.8
C9 C10 C11 120.00(15)
C9 C10 H10 120.0
C11 C10 H10 120.0
C10 C11 C6 119.94(14)
C10 C11 H11 120.0
C6 C11 H11 120.0
C17 C12 C13 119.61(10)
C17 C12 P1 118.12(8)
C13 C12 P1 122.27(8)
C14 C13 C12 120.38(10)
C14 C13 H13 119.8
C12 C13 H13 119.8
C15 C14 C13 119.43(11)
C15 C14 H14 120.3
C13 C14 H14 120.3
C16 C15 C14 120.54(11)
C16 C15 H15 119.7
C14 C15 H15 119.7
C15 C16 C17 120.13(11)
C15 C16 H16 119.9
C17 C16 H16 119.9
C16 C17 C12 119.87(11)
C16 C17 H17 120.1
C12 C17 H17 120.1
O2 P2 N4 117.58(5)
O2 P2 C29 111.61(5)
N4 P2 C29 106.93(5)
O2 P2 C23 109.92(5)
N4 P2 C23 102.54(5)
C29 P2 C23 107.51(5)
C18 N3 C22 116.98(10)
C18 N4 P2 122.99(8)
C18 N4 H4N 117.6(11)
P2 N4 H4N 119.5(11)
N3 C18 N4 116.31(10)
N3 C18 C19 123.79(10)
N4 C18 C19 119.91(10)
C20 C19 C18 117.74(10)
C20 C19 H19 121.1
C18 C19 H19 121.1
C19 C20 C21 119.43(11)
C19 C20 H20 120.3
C21 C20 H20 120.3
C22 C21 C20 118.15(11)
C22 C21 H21 120.9
C20 C21 H21 120.9
N3 C22 C21 123.89(11)
N3 C22 H22 118.1
C21 C22 H22 118.1
C28 C23 C24 119.41(10)
C28 C23 P2 123.51(8)
C24 C23 P2 116.97(8)
C25 C24 C23 120.04(10)
C25 C24 H24 120.0
C23 C24 H24 120.0
C24 C25 C26 120.28(11)
C24 C25 H25 119.9
C26 C25 H25 119.9
C25 C26 C27 120.08(11)
C25 C26 H26 120.0
C27 C26 H26 120.0
C26 C27 C28 120.03(11)
C26 C27 H27 120.0
C28 C27 H27 120.0
C27 C28 C23 120.14(11)
C27 C28 H28 119.9
C23 C28 H28 119.9
C34 C29 C30 119.51(10)
C34 C29 P2 119.11(8)
C30 C29 P2 121.36(8)
C31 C30 C29 120.40(10)
C31 C30 H30 119.8
C29 C30 H30 119.8
C32 C31 C30 119.71(11)
C32 C31 H31 120.1
C30 C31 H31 120.1
C31 C32 C33 120.21(11)
C31 C32 H32 119.9
C33 C32 H32 119.9
C32 C33 C34 120.17(11)
C32 C33 H33 119.9
C34 C33 H33 119.9
C33 C34 C29 119.99(10)
C33 C34 H34 120.0
C29 C34 H34 120.0

loop_
_geom_bond_atom_site_label_1
_geom_bond_atom_site_label_2
_geom_bond_distance
P1 O1 1.4895(9)
P1 N2 1.6673(10)
P1 C12 1.7955(11)
P1 C6 1.8018(12)
N1 C1 1.3405(14)
N1 C5 1.3457(15)
N2 C1 1.3919(14)
N2 H2N 0.828(17)
C1 C2 1.4047(15)
C2 C3 1.3825(16)
C2 H2 0.9500
C3 C4 1.3947(16)
C3 H3 0.9500
C4 C5 1.3850(16)
C4 H4 0.9500
C5 H5 0.9500
C6 C11 1.3954(19)
C6 C7 1.3959(17)
C7 C8 1.3944(19)
C7 H7 0.9500
C8 C9 1.384(3)
C8 H8 0.9500
C9 C10 1.385(2)
C9 H9 0.9500
C10 C11 1.3935(19)
C10 H10 0.9500
C11 H11 0.9500
C12 C17 1.3995(15)
C12 C13 1.3999(15)
C13 C14 1.3935(16)
C13 H13 0.9500
C14 C15 1.3934(17)
C14 H14 0.9500
C15 C16 1.3896(18)
C15 H15 0.9500
C16 C17 1.3919(16)
C16 H16 0.9500
C17 H17 0.9500
P2 O2 1.4897(8)
P2 N4 1.6594(10)
P2 C29 1.8009(11)
P2 C23 1.8031(11)
N3 C18 1.3365(14)
N3 C22 1.3467(15)
N4 C18 1.3966(14)
N4 H4N 0.815(17)
C18 C19 1.4051(15)
C19 C20 1.3849(16)
C19 H19 0.9500
C20 C21 1.3961(17)
C20 H20 0.9500
C21 C22 1.3835(17)
C21 H21 0.9500
C22 H22 0.9500
C23 C28 1.3994(15)
C23 C24 1.4026(15)
C24 C25 1.3896(16)
C24 H24 0.9500
C25 C26 1.3900(17)
C25 H25 0.9500
C26 C27 1.3912(17)
C26 H26 0.9500
C27 C28 1.3936(16)
C27 H27 0.9500
C28 H28 0.9500
C29 C34 1.3963(15)
C29 C30 1.4005(15)
C30 C31 1.3934(16)
C30 H30 0.9500
C31 C32 1.3916(17)
C31 H31 0.9500
C32 C33 1.3927(17)
C32 H32 0.9500
C33 C34 1.3939(16)
C33 H33 0.9500
C34 H34 0.9500

loop_
_geom_hbond_atom_site_label_D
_geom_hbond_atom_site_label_H
_geom_hbond_atom_site_label_A
_geom_hbond_distance_DH
_geom_hbond_distance_HA
_geom_hbond_distance_DA
_geom_hbond_angle_DHA
_geom_hbond_site_symmetry_A
N2 H2N O2 0.828(17) 1.969(17) 2.7879(12) 169.8(15) 2_645
N4 H4N O1 0.815(17) 2.023(17) 2.8183(13) 165.1(16) 1_455

loop_
_geom_torsion_atom_site_label_1
_geom_torsion_atom_site_label_2
_geom_torsion_atom_site_label_3
_geom_torsion_atom_site_label_4
_geom_torsion
O1 P1 N2 C1 -57.81(11)
C12 P1 N2 C1 68.92(10)
C6 P1 N2 C1 -178.46(9)
C5 N1 C1 N2 179.39(10)
C5 N1 C1 C2 -0.56(16)
P1 N2 C1 N1 -11.73(14)
P1 N2 C1 C2 168.22(9)
N1 C1 C2 C3 0.79(17)
N2 C1 C2 C3 -179.16(10)
C1 C2 C3 C4 -0.29(17)
C2 C3 C4 C5 -0.36(17)
C1 N1 C5 C4 -0.16(17)
C3 C4 C5 N1 0.61(18)
O1 P1 C6 C11 154.23(10)
N2 P1 C6 C11 -81.58(11)
C12 P1 C6 C11 30.30(12)
O1 P1 C6 C7 -24.98(11)
N2 P1 C6 C7 99.20(10)
C12 P1 C6 C7 -148.92(9)
C11 C6 C7 C8 -0.98(19)
P1 C6 C7 C8 178.26(10)
C6 C7 C8 C9 -0.4(2)
C7 C8 C9 C10 1.5(2)
C8 C9 C10 C11 -1.2(2)
C9 C10 C11 C6 -0.2(2)
C7 C6 C11 C10 1.3(2)
P1 C6 C11 C10 -177.93(11)
O1 P1 C12 C17 -32.25(11)
N2 P1 C12 C17 -161.30(9)
C6 P1 C12 C17 91.03(10)
O1 P1 C12 C13 148.06(9)
N2 P1 C12 C13 19.01(11)
C6 P1 C12 C13 -88.66(10)
C17 C12 C13 C14 2.11(17)
P1 C12 C13 C14 -178.21(9)
C12 C13 C14 C15 -1.66(18)
C13 C14 C15 C16 -0.18(18)
C14 C15 C16 C17 1.57(18)
C15 C16 C17 C12 -1.11(18)
C13 C12 C17 C16 -0.72(17)
P1 C12 C17 C16 179.58(9)
O2 P2 N4 C18 57.98(10)
C29 P2 N4 C18 -68.41(10)
C23 P2 N4 C18 178.65(9)
C22 N3 C18 N4 -177.91(10)
C22 N3 C18 C19 1.82(16)
P2 N4 C18 N3 0.72(14)
P2 N4 C18 C19 -179.02(8)
N3 C18 C19 C20 -1.09(16)
N4 C18 C19 C20 178.62(10)
C18 C19 C20 C21 -0.24(16)
C19 C20 C21 C22 0.73(17)
C18 N3 C22 C21 -1.27(17)
C20 C21 C22 N3 0.03(18)
O2 P2 C23 C28 -150.90(9)
N4 P2 C23 C28 83.28(10)
C29 P2 C23 C28 -29.23(11)
O2 P2 C23 C24 25.24(10)
N4 P2 C23 C24 -100.57(9)
C29 P2 C23 C24 146.91(8)
C28 C23 C24 C25 0.74(16)
P2 C23 C24 C25 -175.57(8)
C23 C24 C25 C26 0.39(17)
C24 C25 C26 C27 -1.46(18)
C25 C26 C27 C28 1.39(18)
C26 C27 C28 C23 -0.25(18)
C24 C23 C28 C27 -0.81(17)
P2 C23 C28 C27 175.25(9)
O2 P2 C29 C34 21.41(11)
N4 P2 C29 C34 151.28(9)
C23 P2 C29 C34 -99.21(10)
O2 P2 C29 C30 -160.26(9)
N4 P2 C29 C30 -30.38(11)
C23 P2 C29 C30 79.13(10)
C34 C29 C30 C31 -0.54(17)
P2 C29 C30 C31 -178.87(9)
C29 C30 C31 C32 -0.14(18)
C30 C31 C32 C33 0.77(19)
C31 C32 C33 C34 -0.73(19)
C32 C33 C34 C29 0.05(18)
C30 C29 C34 C33 0.58(17)
P2 C29 C34 C33 178.95(9)
